data_2019785
loop_
_publ_author_name
'Raffo, Pablo A.'
'Cukiernik, Fabio D.'
'Baggio, Ricardo F.'

_publ_section_title
;
 The three-component cocrystal
 1,3,5-trifluoro-2,4,6-triiodobenzene--pyridineN-oxide--water (1/2/1)
 built up by halogen bonds, hydrogen bonds and \p--\p interactions
;
_journal_coeditor_code SK3575
_journal_issue 2
_journal_name_full 'Acta Crystallographica Section C Structural Chemistry'
_journal_paper_doi 10.1107/S205322961402796X
_journal_volume 71
_journal_year 2015
_chemical_formula_iupac 'C6 F3 I3, 2C5 H5 N O, H2 O'
_chemical_formula_moiety 'C6 F3 I3, 2(C5 H5 N O), H2 O'
_chemical_formula_sum 'C16 H12 F3 I3 N2 O3'
_chemical_formula_weight 717.98
_chemical_name_systematic
;
1,3,5-Triiodo-2,4,6-trifluorobenzene--pyridine <i>N</i>-oxide--water (1/2/1)
;
_space_group_IT_number 15
_symmetry_cell_setting monoclinic
_symmetry_space_group_name_Hall '-C 2yc'
_symmetry_space_group_name_H-M 'C 1 2/c 1'
_atom_sites_solution_hydrogens mixed
_audit_creation_method SHELXL2014
_cell_angle_alpha 90.0
_cell_angle_beta 94.727(7)
_cell_angle_gamma 90.0
_cell_formula_units_Z 4
_cell_length_a 14.2226(12)
_cell_length_b 19.0094(18)
_cell_length_c 7.5203(5)
_cell_measurement_reflns_used 2090
_cell_measurement_temperature 295(2)
_cell_measurement_theta_max 27.6000
_cell_measurement_theta_min 4.2960
_cell_volume 2026.3(3)
_computing_cell_refinement
;
CrysAlis PRO (Oxford Diffraction, 2009)
;
_computing_data_collection
;
CrysAlis PRO (Oxford Diffraction, 2009)
;
_computing_data_reduction
;
CrysAlis PRO (Oxford Diffraction, 2009)
;
_computing_molecular_graphics
;
SHELXTL (Sheldrick, 2008)
;
_computing_publication_material
;
SHELXL2014 (Sheldrick, 2015) and PLATON (Spek, 2009)
;
_computing_structure_refinement
;
SHELXL2014 (Sheldrick, 2015)
;
_computing_structure_solution
;
SHELXS97 (Sheldrick, 2008)
;
_diffrn_ambient_temperature 295(2)
_diffrn_detector_area_resol_mean 16.1158
_diffrn_measured_fraction_theta_full 0.996
_diffrn_measured_fraction_theta_max 0.882
_diffrn_measurement_device_type 'Oxford Diffraction Xcalibur CCD (Eos, Gemini)'
_diffrn_measurement_method '\w scans'
_diffrn_radiation_monochromator graphite
_diffrn_radiation_source 'fine-focus sealed tube'
_diffrn_radiation_type MoK\a
_diffrn_radiation_wavelength 0.71069
_diffrn_reflns_av_R_equivalents 0.0504
_diffrn_reflns_limit_h_max 19
_diffrn_reflns_limit_h_min -19
_diffrn_reflns_limit_k_max 25
_diffrn_reflns_limit_k_min -24
_diffrn_reflns_limit_l_max 10
_diffrn_reflns_limit_l_min -10
_diffrn_reflns_number 6727
_diffrn_reflns_theta_full 25.250
_diffrn_reflns_theta_max 28.883
_diffrn_reflns_theta_min 3.586
_exptl_absorpt_coefficient_mu 4.673
_exptl_absorpt_correction_T_max 1.00000
_exptl_absorpt_correction_T_min 0.40831
_exptl_absorpt_correction_type multi-scan
_exptl_absorpt_process_details
;
(CrysAlis PRO; Oxford Diffraction, 2009)
;
_exptl_crystal_colour colourless
_exptl_crystal_density_diffrn 2.354
_exptl_crystal_density_method 'not measured'
_exptl_crystal_description prism
_exptl_crystal_F_000 1328
_exptl_crystal_size_max 0.60
_exptl_crystal_size_mid 0.16
_exptl_crystal_size_min 0.09
_refine_diff_density_max 0.781
_refine_diff_density_min -0.744
_refine_ls_extinction_method none
_refine_ls_goodness_of_fit_ref 1.055
_refine_ls_hydrogen_treatment mixed
_refine_ls_matrix_type full
_refine_ls_number_parameters 128
_refine_ls_number_reflns 2358
_refine_ls_number_restraints 2
_refine_ls_restrained_S_all 1.055
_refine_ls_R_factor_all 0.0500
_refine_ls_R_factor_gt 0.0354
_refine_ls_shift/su_max 0.001
_refine_ls_shift/su_mean 0.000
_refine_ls_structure_factor_coef Fsqd
_refine_ls_weighting_details 'w=1/[\s^2^(Fo^2^)+(0.0440P)^2^] where P=(Fo^2^+2Fc^2^)/3'
_refine_ls_weighting_scheme calc
_refine_ls_wR_factor_gt 0.0825
_refine_ls_wR_factor_ref 0.0962
_reflns_number_gt 1830
_reflns_number_total 2358
_reflns_threshold_expression I>2\s(I)
_cod_data_source_file sk3575sup1.cif
_cod_data_source_block I
_cod_original_sg_symbol_H-M 'C 2/c'
_cod_database_code 2019785
_cod_database_fobs_code 2019785
_shelxl_version_number 2014/6

loop_
_symmetry_equiv_pos_as_xyz
'x, y, z'
'-x, y, -z+1/2'
'x+1/2, y+1/2, z'
'-x+1/2, y+1/2, -z+1/2'
'-x, -y, -z'
'x, -y, z-1/2'
'-x+1/2, -y+1/2, -z'
'x+1/2, -y+1/2, z-1/2'

loop_
_atom_site_type_symbol
_atom_site_label
_atom_site_fract_x
_atom_site_fract_y
_atom_site_fract_z
_atom_site_U_iso_or_equiv
_atom_site_adp_type
_atom_site_calc_flag
_atom_site_occupancy
I I1 0.5000 0.70155(3) 0.2500 0.0697(2) Uani d 1
I I2 0.70350(2) 0.42760(2) 0.15588(4) 0.04207(14) Uani d 1
F F1 0.5000 0.3763(2) 0.2500 0.0550(11) Uani d 1
F F2 0.6537(2) 0.59032(16) 0.1621(4) 0.0510(7) Uani d 1
O O1 0.8668(3) 0.6459(2) 0.5808(5) 0.0560(10) Uani d 1
N N1 0.8666(3) 0.6535(2) 0.4053(5) 0.0413(9) Uani d 1
C C1 0.5000 0.4472(3) 0.2500 0.0319(13) Uani d 1
C C2 0.5813(3) 0.4823(3) 0.2083(6) 0.0352(10) Uani d 1
C C3 0.5777(3) 0.5545(3) 0.2059(6) 0.0376(11) Uani d 1
C C4 0.5000 0.5925(4) 0.2500 0.0372(14) Uani d 1
C C5 0.8508(4) 0.7170(3) 0.3336(8) 0.0574(14) Uani d 1
H H5 0.8392 0.7548 0.4069 0.069 Uiso calc 1
C C6 0.8514(5) 0.7272(3) 0.1536(8) 0.0667(17) Uani d 1
H H6 0.8415 0.7719 0.1053 0.080 Uiso calc 1
C C7 0.8670(4) 0.6707(4) 0.0442(7) 0.0594(15) Uani d 1
H H7 0.8675 0.6767 -0.0785 0.071 Uiso calc 1
C C8 0.8815(4) 0.6060(4) 0.1197(8) 0.0597(15) Uani d 1
H H8 0.8916 0.5671 0.0489 0.072 Uiso calc 1
C C9 0.8813(4) 0.5989(3) 0.3003(8) 0.0540(13) Uani d 1
H H9 0.8916 0.5547 0.3514 0.065 Uiso calc 1
O O1W 1.0000 0.5512(3) 0.7500 0.0665(16) Uani d 1
H H1W 0.9542(18) 0.5777(11) 0.713(9) 0.080 Uiso d 1

loop_
_atom_site_aniso_label
_atom_site_aniso_U_11
_atom_site_aniso_U_22
_atom_site_aniso_U_33
_atom_site_aniso_U_12
_atom_site_aniso_U_13
_atom_site_aniso_U_23
I1 0.1090(5) 0.0333(3) 0.0712(4) 0.000 0.0347(4) 0.000
I2 0.0413(2) 0.0472(2) 0.0380(2) 0.00513(14) 0.00465(14) -0.00077(13)
F1 0.056(2) 0.034(2) 0.076(3) 0.000 0.016(2) 0.000
F2 0.0498(17) 0.0462(17) 0.0590(18) -0.0109(14) 0.0165(14) 0.0014(14)
O1 0.060(2) 0.068(3) 0.0399(18) -0.010(2) 0.0047(17) 0.0011(18)
N1 0.041(2) 0.040(2) 0.043(2) -0.0044(19) 0.0049(18) -0.0011(18)
C1 0.039(3) 0.028(3) 0.028(3) 0.000 0.002(3) 0.000
C2 0.036(2) 0.039(3) 0.031(2) 0.004(2) 0.0018(18) -0.0010(19)
C3 0.040(3) 0.043(3) 0.029(2) -0.003(2) 0.0006(19) 0.0029(19)
C4 0.045(4) 0.037(3) 0.029(3) 0.000 -0.001(3) 0.000
C5 0.070(4) 0.046(3) 0.057(3) 0.004(3) 0.006(3) -0.003(3)
C6 0.097(5) 0.047(3) 0.056(3) -0.004(3) 0.001(3) 0.006(3)
C7 0.064(4) 0.074(4) 0.041(3) -0.009(3) 0.009(3) 0.002(3)
C8 0.065(4) 0.061(4) 0.056(3) -0.007(3) 0.018(3) -0.012(3)
C9 0.066(3) 0.040(3) 0.057(3) -0.001(3) 0.014(3) 0.003(3)
O1W 0.080(4) 0.058(4) 0.060(4) 0.000 0.000(3) 0.000

loop_
_atom_type_symbol
_atom_type_description
_atom_type_scat_dispersion_real
_atom_type_scat_dispersion_imag
_atom_type_scat_source
C C 0.0033 0.0016 'International Tables Vol C Tables 4.2.6.8 and 6.1.1.4'
H H 0.0000 0.0000 'International Tables Vol C Tables 4.2.6.8 and 6.1.1.4'
N N 0.0061 0.0033 'International Tables Vol C Tables 4.2.6.8 and 6.1.1.4'
O O 0.0106 0.0060 'International Tables Vol C Tables 4.2.6.8 and 6.1.1.4'
F F 0.0171 0.0103 'International Tables Vol C Tables 4.2.6.8 and 6.1.1.4'
I I -0.4742 1.8119 'International Tables Vol C Tables 4.2.6.8 and 6.1.1.4'

loop_
_geom_angle_atom_site_label_1
_geom_angle_atom_site_label_2
_geom_angle_atom_site_label_3
_geom_angle_site_symmetry_1
_geom_angle_site_symmetry_3
_geom_angle
O1 N1 C9 . . 121.1(4)
O1 N1 C5 . . 119.2(4)
C9 N1 C5 . . 119.7(5)
F1 C1 C2 . 2_655 118.6(3)
F1 C1 C2 . . 118.6(3)
C2 C1 C2 2_655 . 122.7(6)
C3 C2 C1 . . 116.8(4)
C3 C2 I2 . . 121.7(4)
C1 C2 I2 . . 121.5(4)
F2 C3 C2 . . 118.7(4)
F2 C3 C4 . . 118.0(5)
C2 C3 C4 . . 123.3(5)
C3 C4 C3 . 2_655 117.0(6)
C3 C4 I1 . . 121.5(3)
C3 C4 I1 2_655 . 121.5(3)
N1 C5 C6 . . 121.0(6)
N1 C5 H5 . . 119.5
C6 C5 H5 . . 119.5
C5 C6 C7 . . 119.5(6)
C5 C6 H6 . . 120.3
C7 C6 H6 . . 120.3
C8 C7 C6 . . 118.6(5)
C8 C7 H7 . . 120.7
C6 C7 H7 . . 120.7
C7 C8 C9 . . 119.4(6)
C7 C8 H8 . . 120.3
C9 C8 H8 . . 120.3
N1 C9 C8 . . 121.7(5)
N1 C9 H9 . . 119.1
C8 C9 H9 . . 119.1

loop_
_geom_bond_atom_site_label_1
_geom_bond_atom_site_label_2
_geom_bond_site_symmetry_2
_geom_bond_distance
I1 C4 . 2.072(7)
I2 C2 . 2.091(4)
F1 C1 . 1.349(7)
F2 C3 . 1.341(5)
O1 N1 . 1.328(5)
N1 C9 . 1.331(7)
N1 C5 . 1.332(7)
C1 C2 2_655 1.393(5)
C1 C2 . 1.393(5)
C2 C3 . 1.374(7)
C3 C4 . 1.383(6)
C4 C3 2_655 1.383(6)
C5 C6 . 1.368(8)
C5 H5 . 0.9300
C6 C7 . 1.382(9)
C6 H6 . 0.9300
C7 C8 . 1.364(9)
C7 H7 . 0.9300
C8 C9 . 1.365(8)
C8 H8 . 0.9300
C9 H9 . 0.9300
O1W H1W . 0.851(10)
